data_7201652
loop_
_publ_author_name
'Wood, Peter A.'
'Forgan, Ross S.'
'Lennie, Alistair R.'
'Parsons, Simon'
'Pidcock, Elna'
'Tasker, Peter A.'
'Warren, John E.'

_publ_section_title
;
 The effect of pressure and substituents on the size of
 pseudo-macrocyclic cavities in salicylaldoxime ligands
;
_journal_issue 2
_journal_name_full CrystEngComm
_journal_page_first 239
_journal_paper_doi 10.1039/b712397c
_journal_volume 10
_journal_year 2008
_chemical_formula_moiety 'C11 H15 N1 O2'
_chemical_formula_sum 'C11 H15 N O2'
_chemical_formula_weight 193.25
_chemical_name_common 3-tButylsalicylaldoxime
_chemical_name_systematic 3-tButylsalicylaldoxime
_space_group_IT_number 2
_symmetry_cell_setting triclinic
_symmetry_space_group_name_Hall '-P 1'
_symmetry_space_group_name_H-M 'P -1'
_atom_sites_solution_hydrogens geom
_atom_sites_solution_primary direct
_audit_creation_date 07-01-16
_audit_creation_method CRYSTALS_ver_12.84
_cell_angle_alpha 69.311(10)
_cell_angle_beta 76.054(10)
_cell_angle_gamma 79.035(6)
_cell_formula_units_Z 4
_cell_length_a 6.5597(7)
_cell_length_b 12.8532(9)
_cell_length_c 13.479(2)
_cell_measurement_reflns_used 1987
_cell_measurement_temperature 298
_cell_measurement_theta_max 17
_cell_measurement_theta_min 3
_cell_volume 1024.9(2)
_computing_cell_refinement 'SAINT (Siemens ,1995)'
_computing_data_collection 'SMART (Siemens, 1993)'
_computing_data_reduction 'SAINT (Siemens ,1995)'
_computing_molecular_graphics 'CAMERON (Watkin et al., 1996)'
_computing_publication_material 'CRYSTALS (Betteridge et al., 2003)'
_computing_structure_refinement 'CRYSTALS (Betteridge et al., 2003)'
_computing_structure_solution 'Model taken from ambient structure'
_diffrn_ambient_pressure 200000
_diffrn_ambient_temperature 298
_diffrn_measured_fraction_theta_full 0.465
_diffrn_measured_fraction_theta_max 0.403
_diffrn_measurement_device_type 'Bruker-Nonius Apex II CCD'
_diffrn_measurement_method '\f & \w scans'
_diffrn_radiation_monochromator silicon
_diffrn_radiation_type synchrotron
_diffrn_radiation_wavelength 0.48690
_diffrn_reflns_av_R_equivalents 0.097
_diffrn_reflns_limit_h_max 8
_diffrn_reflns_limit_h_min -8
_diffrn_reflns_limit_k_max 16
_diffrn_reflns_limit_k_min -16
_diffrn_reflns_limit_l_max 9
_diffrn_reflns_limit_l_min -9
_diffrn_reflns_number 8650
_diffrn_reflns_theta_full 13.310
_diffrn_reflns_theta_max 17.747
_diffrn_reflns_theta_min 1.168
_diffrn_standards_number 0
_exptl_absorpt_coefficient_mu 0.086
_exptl_absorpt_correction_T_max 0.99
_exptl_absorpt_correction_T_min 0.28
_exptl_absorpt_correction_type multi-scan
_exptl_absorpt_process_details 'SADABS (Siemens, 1996)'
_exptl_crystal_colour colourless
_exptl_crystal_density_diffrn 1.252
_exptl_crystal_description block
_exptl_crystal_F_000 416
_exptl_crystal_recrystallization_method 'Recrystallisation by evaporation of hexane/chloroform solution'
_exptl_crystal_size_max 0.20
_exptl_crystal_size_mid 0.20
_exptl_crystal_size_min 0.12
_refine_diff_density_max 0.12
_refine_diff_density_min -0.13
_refine_ls_extinction_method None
_refine_ls_goodness_of_fit_ref 0.9155
_refine_ls_hydrogen_treatment mixed
_refine_ls_matrix_type full
_refine_ls_number_parameters 265
_refine_ls_number_reflns 1688
_refine_ls_number_restraints 76
_refine_ls_R_factor_all 0.1207
_refine_ls_R_factor_gt 0.0615
_refine_ls_shift/su_max 0.000225
_refine_ls_structure_factor_coef Fsqd
_refine_ls_weighting_details
;
Method, part 1, Chebychev polynomial, (Watkin, 1994, Prince, 1982)
[weight] = 1.0/[A~0~*T~0~(x)+A~1~*T~1~(x) ... +A~n-1~]*T~n-1~(x)]
where A~i~ are the Chebychev coefficients listed below and x= Fcalc/Fmax
Method = Robust Weighting (Prince, 1982)
W = [weight] * [1-(deltaF/6*sigmaF)^2^]^2^
A~i~ are:
73.2 100. 50.6 9.12 -0.640
;
_refine_ls_weighting_scheme calc
_refine_ls_wR_factor_all 0.2004
_refine_ls_wR_factor_gt 0.1388
_refine_ls_wR_factor_ref 0.2004
_reflns_limit_h_max 8
_reflns_limit_h_min -7
_reflns_limit_k_max 16
_reflns_limit_k_min -14
_reflns_limit_l_max 9
_reflns_limit_l_min 0
_reflns_number_gt 875
_reflns_number_total 1697
_reflns_threshold_expression I>2.0\s(I)
_oxford_diffrn_Wilson_B_factor 0.00
_oxford_diffrn_Wilson_scale 0.00
_oxford_refine_ls_scale 1.98(4)
_cod_data_source_file B712397C.txt
_cod_data_source_block tBu02kbar
_cod_depositor_comments
;
The following automatic conversions were performed:
'_symmetry_cell_setting' value 'Triclinic' changed to 'triclinic'
according to '/home/saulius/struct/CIF-dictionaries/cif_core.dic'
dictionary named 'cif_core.dic' version 2.4.1 from 2010-06-29.

Automatic conversion script
Id: cif_fix_enum 1527 2010-12-29 10:47:43Z saulius 
;
_cod_original_formula_sum 'C11 H15 N1 O2'
_cod_database_code 7201652

loop_
_symmetry_equiv_pos_as_xyz
x,y,z
-x,-y,-z

loop_
_atom_site_label
_atom_site_type_symbol
_atom_site_fract_x
_atom_site_fract_y
_atom_site_fract_z
_atom_site_U_iso_or_equiv
_atom_site_occupancy
_atom_site_adp_type
_atom_site_refinement_flags_posn
_atom_site_refinement_flags_adp
_atom_site_refinement_flags_occupancy
_atom_site_disorder_assembly
_atom_site_disorder_group
_atom_site_attached_hydrogens
O11 O 0.9479(8) 0.1015(4) -0.2056(7) 0.0958 1.0000 Uani D U . . . .
N21 N 0.8271(8) 0.0918(3) -0.1026(8) 0.0787 1.0000 Uani D U . . . .
C31 C 0.6358(9) 0.1385(4) -0.1073(9) 0.0714 1.0000 Uani . U . . . .
C41 C 0.4857(10) 0.1427(4) -0.0098(11) 0.0657 1.0000 Uani . U . . . .
C51 C 0.5307(9) 0.0976(4) 0.0931(11) 0.0624 1.0000 Uani D U . . . .
O51 O 0.7331(6) 0.0424(3) 0.1079(7) 0.0774 1.0000 Uani D U . . . .
C61 C 0.3862(9) 0.1057(5) 0.1863(11) 0.0640 1.0000 Uani . U . . . .
C611 C 0.4403(10) 0.0591(5) 0.3013(12) 0.0719 1.0000 Uani . U . . . .
C621 C 0.4937(10) -0.0682(5) 0.3319(11) 0.0804 1.0000 Uani . U . . . .
C631 C 0.6268(11) 0.1121(6) 0.3050(12) 0.0854 1.0000 Uani . U . . . .
C641 C 0.2553(14) 0.0818(7) 0.3887(13) 0.1143 1.0000 Uani . U . . . .
C71 C 0.1849(11) 0.1599(5) 0.1687(13) 0.0725 1.0000 Uani . U . . . .
C81 C 0.1339(11) 0.2028(6) 0.0687(13) 0.0766 1.0000 Uani . U . . . .
C91 C 0.2809(9) 0.1950(4) -0.0201(10) 0.0729 1.0000 Uani . U . . . .
O12 O 0.3926(10) 0.3542(5) 0.6934(11) 0.0803 1.0000 Uani D U . . . .
N22 N 0.3349(11) 0.3841(5) 0.5947(12) 0.0619 1.0000 Uani D U . . . .
C32 C 0.1833(10) 0.3331(5) 0.5974(12) 0.0605 1.0000 Uani . U . . . .
C42 C 0.0997(9) 0.3485(4) 0.5057(12) 0.0564 1.0000 Uani . U . . . .
C52 C 0.1814(9) 0.4157(4) 0.3945(11) 0.0530 1.0000 Uani D U . . . .
O52 O 0.3534(6) 0.4696(3) 0.3861(8) 0.0691 1.0000 Uani D U . . . .
C62 C 0.1006(10) 0.4256(5) 0.3081(12) 0.0590 1.0000 Uani . U . . . .
C612 C 0.2073(9) 0.4922(4) 0.1926(12) 0.0640 1.0000 Uani . U . . . .
C622 C 0.1952(11) 0.6162(5) 0.1818(11) 0.0765 1.0000 Uani . U . . . .
C632 C 0.4360(11) 0.4412(6) 0.1692(11) 0.0899 1.0000 Uani . U . . . .
C642 C 0.0953(11) 0.4887(6) 0.1166(13) 0.0746 1.0000 Uani . U . . . .
C72 C -0.0755(8) 0.3728(4) 0.3249(9) 0.0621 1.0000 Uani . U . . . .
C82 C -0.1640(11) 0.3078(6) 0.4358(13) 0.0647 1.0000 Uani . U . . . .
C92 C -0.0793(10) 0.2971(6) 0.5157(13) 0.0662 1.0000 Uani . U . . . .
H11 H 1.071(8) 0.065(7) -0.1945(17) 0.1281 1.0000 Uiso D . . . . .
H31 H 0.5928 0.1711 -0.1736 0.0790 1.0000 Uiso R . . . . .
H51 H 0.816(6) 0.049(6) 0.045(3) 0.1058 1.0000 Uiso D . . . . .
H6211 H 0.5535 -0.0956 0.3960 0.1120 1.0000 Uiso R . . . . .
H6212 H 0.3697 -0.1037 0.3451 0.1119 1.0000 Uiso R . . . . .
H6213 H 0.5945 -0.0873 0.2741 0.1119 1.0000 Uiso R . . . . .
H6311 H 0.6657 0.0775 0.3750 0.1320 1.0000 Uiso R . . . . .
H6312 H 0.5866 0.1906 0.2930 0.1320 1.0000 Uiso R . . . . .
H6313 H 0.7475 0.1008 0.2501 0.1318 1.0000 Uiso R . . . . .
H6411 H 0.3036 0.0618 0.4558 0.1530 1.0000 Uiso R . . . . .
H6412 H 0.1452 0.0367 0.3986 0.1528 1.0000 Uiso R . . . . .
H6413 H 0.1997 0.1597 0.3666 0.1530 1.0000 Uiso R . . . . .
H71 H 0.0822 0.1661 0.2279 0.0828 1.0000 Uiso R . . . . .
H81 H -0.0025 0.2375 0.0610 0.0869 1.0000 Uiso R . . . . .
H91 H 0.2456 0.2251 -0.0886 0.0809 1.0000 Uiso R . . . . .
H12 H 0.464(11) 0.406(4) 0.688(3) 0.1159 1.0000 Uiso D . . . . .
H32 H 0.1231 0.2844 0.6637 0.0688 1.0000 Uiso R . . . . .
H52 H 0.405(10) 0.441(6) 0.442(5) 0.0970 1.0000 Uiso D . . . . .
H6221 H 0.2638 0.6563 0.1102 0.1100 1.0000 Uiso R . . . . .
H6222 H 0.0492 0.6484 0.1929 0.1102 1.0000 Uiso R . . . . .
H6223 H 0.2651 0.6225 0.2342 0.1099 1.0000 Uiso R . . . . .
H6321 H 0.5020 0.4791 0.0964 0.1200 1.0000 Uiso R . . . . .
H6322 H 0.4398 0.3636 0.1774 0.1199 1.0000 Uiso R . . . . .
H6323 H 0.5131 0.4479 0.2183 0.1200 1.0000 Uiso R . . . . .
H6421 H 0.1663 0.5265 0.0446 0.1110 1.0000 Uiso R . . . . .
H6422 H -0.0466 0.5242 0.1300 0.1107 1.0000 Uiso R . . . . .
H6423 H 0.0899 0.4120 0.1237 0.1107 1.0000 Uiso R . . . . .
H72 H -0.1374 0.3781 0.2676 0.0730 1.0000 Uiso R . . . . .
H82 H -0.2855 0.2743 0.4481 0.0792 1.0000 Uiso R . . . . .
H92 H -0.1387 0.2513 0.5845 0.0758 1.0000 Uiso R . . . . .

loop_
_atom_site_aniso_label
_atom_site_aniso_U_11
_atom_site_aniso_U_22
_atom_site_aniso_U_33
_atom_site_aniso_U_23
_atom_site_aniso_U_13
_atom_site_aniso_U_12
O11 0.068(3) 0.063(2) 0.122(11) -0.025(4) 0.041(5) -0.012(2)
N21 0.061(2) 0.039(2) 0.107(10) -0.013(3) 0.026(4) -0.0148(17)
C31 0.060(2) 0.034(2) 0.099(8) -0.016(3) 0.024(4) -0.0195(18)
C41 0.049(2) 0.031(2) 0.093(7) -0.006(4) 0.017(3) -0.0159(17)
C51 0.043(2) 0.030(2) 0.096(7) -0.014(4) 0.015(3) -0.0103(16)
O51 0.0436(18) 0.058(2) 0.109(9) -0.019(3) 0.013(3) -0.0034(15)
C61 0.045(2) 0.038(2) 0.099(7) -0.023(3) 0.014(3) -0.0154(18)
C611 0.051(3) 0.050(2) 0.096(7) -0.019(4) 0.017(4) -0.008(2)
C621 0.066(4) 0.050(2) 0.105(11) -0.016(3) 0.009(5) -0.010(2)
C631 0.086(4) 0.062(3) 0.111(13) -0.035(6) -0.010(5) -0.014(3)
C641 0.097(5) 0.100(5) 0.107(9) -0.033(7) 0.033(6) 0.012(4)
C71 0.047(2) 0.049(3) 0.109(9) -0.024(5) 0.013(4) -0.010(2)
C81 0.048(3) 0.051(4) 0.113(9) -0.023(5) 0.007(4) -0.002(2)
C91 0.054(2) 0.040(2) 0.105(9) -0.014(4) 0.008(3) -0.0088(19)
O12 0.074(4) 0.072(3) 0.086(13) -0.003(6) -0.015(5) -0.030(3)
N22 0.061(3) 0.049(3) 0.075(12) -0.023(5) 0.004(4) -0.020(3)
C32 0.045(3) 0.047(3) 0.080(9) -0.018(5) 0.006(4) -0.012(3)
C42 0.036(3) 0.036(2) 0.087(9) -0.014(4) 0.000(3) -0.008(2)
C52 0.034(3) 0.032(2) 0.086(8) -0.018(4) 0.003(3) -0.008(2)
O52 0.042(2) 0.058(2) 0.095(10) -0.005(3) -0.005(3) -0.0248(17)
C62 0.042(3) 0.044(2) 0.087(8) -0.023(4) 0.002(3) -0.009(2)
C612 0.045(2) 0.042(2) 0.091(8) -0.007(4) -0.008(4) -0.005(2)
C622 0.082(4) 0.046(2) 0.092(14) -0.010(4) -0.010(6) -0.019(3)
C632 0.055(3) 0.095(4) 0.090(15) -0.019(6) 0.010(5) 0.009(3)
C642 0.067(4) 0.065(4) 0.089(9) -0.026(5) -0.004(5) -0.013(3)
C72 0.040(2) 0.050(3) 0.092(9) -0.023(4) -0.002(3) -0.0080(19)
C82 0.042(3) 0.062(3) 0.093(10) -0.036(5) 0.010(4) -0.021(3)
C92 0.043(3) 0.054(3) 0.092(10) -0.015(5) 0.001(4) -0.019(3)

loop_
_atom_type_symbol
_atom_type_scat_dispersion_real
_atom_type_scat_dispersion_imag
_atom_type_scat_Cromer_Mann_a1
_atom_type_scat_Cromer_Mann_b1
_atom_type_scat_Cromer_Mann_a2
_atom_type_scat_Cromer_Mann_b2
_atom_type_scat_Cromer_Mann_a3
_atom_type_scat_Cromer_Mann_b3
_atom_type_scat_Cromer_Mann_a4
_atom_type_scat_Cromer_Mann_b4
_atom_type_scat_Cromer_Mann_c
_atom_type_scat_source
C 0.0000 0.0010 2.3100 20.8439 1.0200 10.2075 1.5886 0.5687 0.8650 51.6512 0.2156 'International Tables Vol C 4.2.6.8 and 6.1.1.4'
H 0.0000 0.0000 0.4930 10.5109 0.3229 26.1257 0.1402 3.1424 0.0408 57.7998 0.0030 'International Tables Vol C 4.2.6.8 and 6.1.1.4'
N 0.0010 0.0020 12.2126 0.0057 3.1322 9.8933 2.0125 28.9975 1.1663 0.5826 -11.5290 'International Tables Vol C 4.2.6.8 and 6.1.1.4'
O 0.0030 0.0040 3.0485 13.2771 2.2868 5.7011 1.5463 0.3239 0.8670 32.9089 0.2508 'International Tables Vol C 4.2.6.8 and 6.1.1.4'

loop_
_geom_angle_atom_site_label_1
_geom_angle_site_symmetry_1
_geom_angle_atom_site_label_2
_geom_angle_site_symmetry_2
_geom_angle_atom_site_label_3
_geom_angle_site_symmetry_3
_geom_angle
_geom_angle_publ_flag
N21 . O11 . H11 . 105.0(10) no
O11 . N21 . C31 . 111.5(9) yes
N21 . C31 . C41 . 120.7(11) yes
N21 . C31 . H31 . 120.3 no
C41 . C31 . H31 . 119.0 no
C31 . C41 . C51 . 124.4(7) yes
C31 . C41 . C91 . 118.0(12) yes
C51 . C41 . C91 . 117.6(8) yes
C41 . C51 . O51 . 119.8(7) yes
C41 . C51 . C61 . 123.8(7) yes
O51 . C51 . C61 . 116.5(12) yes
C51 . O51 . H51 . 110.0(10) no
C51 . C61 . C611 . 123.6(7) yes
C51 . C61 . C71 . 114.9(13) yes
C611 . C61 . C71 . 121.5(9) yes
C61 . C611 . C621 . 109.1(10) yes
C61 . C611 . C631 . 110.6(8) yes
C621 . C611 . C631 . 110.1(8) yes
C61 . C611 . C641 . 113.1(9) yes
C621 . C611 . C641 . 106.7(7) yes
C631 . C611 . C641 . 107.2(11) yes
C611 . C621 . H6211 . 109.3 no
C611 . C621 . H6212 . 110.9 no
H6211 . C621 . H6212 . 108.9 no
C611 . C621 . H6213 . 110.0 no
H6211 . C621 . H6213 . 109.1 no
H6212 . C621 . H6213 . 108.5 no
C611 . C631 . H6311 . 109.3 no
C611 . C631 . H6312 . 109.4 no
H6311 . C631 . H6312 . 109.3 no
C611 . C631 . H6313 . 110.2 no
H6311 . C631 . H6313 . 108.8 no
H6312 . C631 . H6313 . 109.8 no
C611 . C641 . H6411 . 109.5 no
C611 . C641 . H6412 . 109.1 no
H6411 . C641 . H6412 . 109.0 no
C611 . C641 . H6413 . 109.8 no
H6411 . C641 . H6413 . 110.1 no
H6412 . C641 . H6413 . 109.2 no
C61 . C71 . C81 . 122.8(10) yes
C61 . C71 . H71 . 118.4 no
C81 . C71 . H71 . 118.8 no
C71 . C81 . C91 . 120.3(8) yes
C71 . C81 . H81 . 119.7 no
C91 . C81 . H81 . 120.0 no
C41 . C91 . C81 . 120.6(12) yes
C41 . C91 . H91 . 119.3 no
C81 . C91 . H91 . 120.0 no
N22 . O12 . H12 . 105.0(10) no
O12 . N22 . C32 . 112.8(11) yes
N22 . C32 . C42 . 123.1(12) yes
N22 . C32 . H32 . 118.5 no
C42 . C32 . H32 . 118.4 no
C32 . C42 . C52 . 126.1(7) yes
C32 . C42 . C92 . 120.3(11) yes
C52 . C42 . C92 . 113.7(13) yes
C42 . C52 . O52 . 113.1(12) yes
C42 . C52 . C62 . 124.3(7) yes
O52 . C52 . C62 . 122.6(10) yes
C52 . O52 . H52 . 109.9(10) no
C52 . C62 . C612 . 120.5(7) yes
C52 . C62 . C72 . 118.4(10) yes
C612 . C62 . C72 . 121.1(13) yes
C62 . C612 . C622 . 110.2(9) yes
C62 . C612 . C632 . 109.4(9) yes
C622 . C612 . C632 . 111.1(5) yes
C62 . C612 . C642 . 109.5(7) yes
C622 . C612 . C642 . 106.4(10) yes
C632 . C612 . C642 . 110.1(11) yes
C612 . C622 . H6221 . 109.3 no
C612 . C622 . H6222 . 110.2 no
H6221 . C622 . H6222 . 108.5 no
C612 . C622 . H6223 . 109.4 no
H6221 . C622 . H6223 . 109.6 no
H6222 . C622 . H6223 . 109.9 no
C612 . C632 . H6321 . 110.4 no
C612 . C632 . H6322 . 109.7 no
H6321 . C632 . H6322 . 108.5 no
C612 . C632 . H6323 . 109.7 no
H6321 . C632 . H6323 . 109.0 no
H6322 . C632 . H6323 . 109.6 no
C612 . C642 . H6421 . 109.5 no
C612 . C642 . H6422 . 109.4 no
H6421 . C642 . H6422 . 110.3 no
C612 . C642 . H6423 . 109.6 no
H6421 . C642 . H6423 . 109.2 no
H6422 . C642 . H6423 . 108.9 no
C62 . C72 . C82 . 118.3(12) yes
C62 . C72 . H72 . 121.3 no
C82 . C72 . H72 . 120.4 no
C72 . C82 . C92 . 121.7(7) yes
C72 . C82 . H82 . 118.8 no
C92 . C82 . H82 . 119.5 no
C42 . C92 . C82 . 123.6(13) yes
C42 . C92 . H92 . 118.5 no
C82 . C92 . H92 . 117.9 no

loop_
_geom_bond_atom_site_label_1
_geom_bond_site_symmetry_1
_geom_bond_atom_site_label_2
_geom_bond_site_symmetry_2
_geom_bond_distance
_geom_bond_publ_flag
O11 . N21 . 1.399(10) yes
O11 . H11 . 0.87(4) no
N21 . C31 . 1.290(9) yes
C31 . C41 . 1.451(12) yes
C31 . H31 . 0.931 no
C41 . C51 . 1.383(19) yes
C41 . C91 . 1.398(11) yes
C51 . O51 . 1.405(10) yes
C51 . C61 . 1.404(13) yes
O51 . H51 . 0.87(4) no
C61 . C611 . 1.553(19) yes
C61 . C71 . 1.403(13) yes
C611 . C621 . 1.531(8) yes
C611 . C631 . 1.527(13) yes
C611 . C641 . 1.538(12) yes
C621 . H6211 . 0.960 no
C621 . H6212 . 0.957 no
C621 . H6213 . 0.964 no
C631 . H6311 . 0.964 no
C631 . H6312 . 0.959 no
C631 . H6313 . 0.972 no
C641 . H6411 . 0.963 no
C641 . H6412 . 0.966 no
C641 . H6413 . 0.963 no
C71 . C81 . 1.36(2) yes
C71 . H71 . 0.929 no
C81 . C91 . 1.366(14) yes
C81 . H81 . 0.933 no
C91 . H91 . 0.935 no
O12 . N22 . 1.375(17) yes
O12 . H12 . 0.86(4) no
N22 . C32 . 1.278(12) yes
C32 . C42 . 1.407(19) yes
C32 . H32 . 0.935 no
C42 . C52 . 1.468(18) yes
C42 . C92 . 1.410(10) yes
C52 . O52 . 1.396(8) yes
C52 . C62 . 1.349(19) yes
O52 . H52 . 0.84(5) no
C62 . C612 . 1.551(17) yes
C62 . C72 . 1.382(9) yes
C612 . C622 . 1.536(7) yes
C612 . C632 . 1.524(8) yes
C612 . C642 . 1.41(2) yes
C622 . H6221 . 0.963 no
C622 . H6222 . 0.967 no
C622 . H6223 . 0.963 no
C632 . H6321 . 0.962 no
C632 . H6322 . 0.960 no
C632 . H6323 . 0.959 no
C642 . H6421 . 0.964 no
C642 . H6422 . 0.961 no
C642 . H6423 . 0.963 no
C72 . C82 . 1.468(17) yes
C72 . H72 . 0.932 no
C82 . C92 . 1.28(2) yes
C82 . H82 . 0.930 no
C92 . H92 . 0.941 no
